data_2003356
loop_
_publ_author_name
'Fl\"orke, U.'
'Haupt, H.-J.'

_publ_section_title
Octacarbonyl-1\k^4^<i>C</i>,2\k^4^<i>C</i>-\m~3~-[cyclohexylphosphanido(2-)]-\m-hydrido-1:2\k^2^<i>H</i>-tricyclohexylphosphine-3\k<i>P</i>-golddimanganese(<i>Mn</i>---<i>Mn</i>)
_journal_issue 4
_journal_name_full 'Acta Crystallographica Section C'
_journal_page_first 573
_journal_page_last 575
_journal_paper_doi 10.1107/S0108270194011522
_journal_volume 51
_journal_year 1995
_chemical_formula_moiety 'C32 H45 Au Mn2 O8 P2'
_chemical_formula_sum 'C32 H45 Au Mn2 O8 P2'
_chemical_formula_weight 926.47
_chemical_name_systematic
;
Octacarbonyl-\m-hydrido-dimanganese-\m~3~-cyclohexylphosphanido-gold-tri-
cyclohexylphosphine
;
_space_group_IT_number 2
_symmetry_cell_setting triclinic
_symmetry_space_group_name_Hall '-P 1'
_symmetry_space_group_name_H-M 'P -1'
_audit_creation_method SHELXL
_cell_angle_alpha 76.840(10)
_cell_angle_beta 75.110(10)
_cell_angle_gamma 71.030(10)
_cell_formula_units_Z 2
_cell_length_a 9.684(2)
_cell_length_b 12.764(2)
_cell_length_c 16.773(3)
_cell_measurement_reflns_used 30
_cell_measurement_temperature 293(2)
_cell_measurement_theta_max 15
_cell_measurement_theta_min 8
_cell_volume 1871.1(6)
_computing_structure_refinement 'SHELXL93 (Sheldrick, 1993)'
_computing_structure_solution 'SHELXS86 (Sheldrick, 1990)'
_diffrn_ambient_temperature 293(2)
_diffrn_measurement_device 'Siemens R3m/V'
_diffrn_measurement_method \w-2\q
_diffrn_radiation_monochromator graphite
_diffrn_radiation_source 'fine-focus sealed tube'
_diffrn_radiation_type MoK\a
_diffrn_radiation_wavelength 0.71073
_diffrn_reflns_av_R_equivalents 0.0261
_diffrn_reflns_av_sigmaI/netI 0.0467
_diffrn_reflns_limit_h_max 12
_diffrn_reflns_limit_h_min -12
_diffrn_reflns_limit_k_max 16
_diffrn_reflns_limit_k_min -16
_diffrn_reflns_limit_l_max 21
_diffrn_reflns_limit_l_min 0
_diffrn_reflns_number 8325
_diffrn_reflns_theta_max 27.56
_diffrn_reflns_theta_min 2.42
_diffrn_standards_decay_% 0
_diffrn_standards_interval_count 400
_diffrn_standards_number 3
_exptl_absorpt_coefficient_mu 4.705
_exptl_absorpt_correction_T_max 0.796
_exptl_absorpt_correction_T_min 0.417
_exptl_absorpt_correction_type 'empirical via \y scans'
_exptl_crystal_colour yellow
_exptl_crystal_density_diffrn 1.644
_exptl_crystal_description plate
_exptl_crystal_F_000 920
_exptl_crystal_size_max 0.45
_exptl_crystal_size_mid 0.26
_exptl_crystal_size_min 0.08
_refine_diff_density_max 0.764
_refine_diff_density_min -1.210
_refine_ls_extinction_method none
_refine_ls_goodness_of_fit_all 1.022
_refine_ls_goodness_of_fit_obs 1.039
_refine_ls_hydrogen_treatment noref
_refine_ls_matrix_type full
_refine_ls_number_parameters 405
_refine_ls_number_reflns 8048
_refine_ls_number_restraints 16
_refine_ls_restrained_S_all 1.022
_refine_ls_restrained_S_obs 1.039
_refine_ls_R_factor_all 0.0574
_refine_ls_R_factor_obs 0.0397
_refine_ls_shift/esd_max 0.001
_refine_ls_shift/esd_mean 0.000
_refine_ls_structure_factor_coef Fsqd
_refine_ls_weighting_scheme
; calc w = 1/[\s^2^(F~o~^2^) + (0.0479P)^2^ + 0.5442P]
where P = (F~o~^2^ + 2F~c~^2^)/3
;
_refine_ls_wR_factor_all 0.0935
_refine_ls_wR_factor_obs 0.0852
_reflns_number_observed 6528
_reflns_number_total 8048
_reflns_observed_criterion >2sigma(I)
_cod_data_source_file jz1018.cif
_cod_data_source_block I
_cod_database_code 2003356

loop_
_symmetry_equiv_pos_as_xyz
'x, y, z'
'-x, -y, -z'

loop_
_atom_site_aniso_label
_atom_site_aniso_U_11
_atom_site_aniso_U_12
_atom_site_aniso_U_13
_atom_site_aniso_U_22
_atom_site_aniso_U_23
_atom_site_aniso_U_33
Au 0.04343(12) -0.01038(8) -0.01096(8) 0.02725(11) -0.00730(8) 0.04169(12)
Mn1 0.0458(5) -0.0046(4) -0.0151(4) 0.0355(5) -0.0098(4) 0.0505(5)
Mn2 0.0626(5) -0.0142(4) -0.0055(4) 0.0348(5) -0.0061(4) 0.0410(5)
P1 0.0409(7) -0.0097(5) -0.0103(6) 0.0282(7) -0.0070(6) 0.0393(7)
P2 0.0412(7) -0.0097(6) -0.0128(6) 0.0276(7) -0.0091(6) 0.0476(8)
C1 0.043(3) -0.015(3) -0.010(3) 0.054(4) -0.015(3) 0.068(4)
O1 0.079(3) -0.033(3) 0.004(3) 0.094(4) -0.013(3) 0.071(4)
C2 0.052(4) -0.005(3) -0.022(3) 0.061(4) -0.022(3) 0.064(4)
O2 0.091(4) -0.036(3) -0.034(3) 0.090(4) -0.035(4) 0.113(5)
C3 0.068(4) 0.009(4) -0.025(4) 0.062(5) -0.016(4) 0.074(5)
O3 0.105(5) 0.041(4) -0.051(4) 0.091(5) -0.002(4) 0.129(6)
C4 0.060(4) -0.014(3) -0.012(3) 0.042(4) -0.013(3) 0.070(4)
O4 0.099(4) -0.035(3) -0.016(4) 0.074(4) -0.049(4) 0.133(5)
C5 0.077(4) -0.030(3) -0.004(3) 0.049(4) -0.001(3) 0.054(4)
O5 0.126(5) -0.063(4) -0.012(4) 0.079(4) -0.021(3) 0.097(4)
C6 0.079(4) -0.013(3) -0.013(3) 0.051(4) -0.011(3) 0.043(4)
O6 0.129(5) -0.031(3) -0.037(3) 0.073(4) -0.031(3) 0.077(4)
C7 0.072(4) -0.017(3) 0.009(3) 0.046(4) -0.010(3) 0.053(4)
O7 0.074(3) -0.014(3) 0.022(3) 0.072(4) -0.020(3) 0.108(5)
C8 0.099(5) -0.021(4) -0.004(4) 0.049(4) -0.006(3) 0.048(4)
O8 0.161(6) -0.037(4) -0.012(3) 0.076(4) 0.008(3) 0.049(3)
C11 0.041(3) -0.013(2) -0.012(2) 0.036(3) -0.006(2) 0.040(3)
C12 0.046(3) -0.008(3) -0.012(3) 0.067(4) -0.023(3) 0.057(4)
C13 0.048(4) -0.005(4) -0.026(4) 0.087(6) -0.040(5) 0.091(6)
C14 0.080(5) -0.013(5) -0.046(4) 0.102(7) -0.016(5) 0.070(5)
C15 0.071(4) -0.029(4) -0.022(3) 0.094(6) -0.013(4) 0.046(4)
C16 0.057(4) -0.026(3) -0.013(3) 0.066(4) -0.007(3) 0.047(3)
C21 0.057(4) -0.028(3) 0.010(3) 0.070(5) -0.038(4) 0.078(5)
C22 0.111(7) -0.069(6) 0.026(5) 0.112(8) -0.038(6) 0.090(6)
C23 0.082(6) -0.033(5) 0.020(4) 0.104(7) -0.015(5) 0.080(6)
C24 0.112(8) -0.013(7) 0.028(5) 0.133(10) -0.035(6) 0.073(6)
C25 0.090(6) -0.009(6) 0.004(5) 0.131(9) -0.081(7) 0.104(7)
C26 0.064(4) -0.007(3) -0.014(3) 0.045(4) -0.017(3) 0.057(4)
C32 0.110(6) -0.019(4) -0.040(4) 0.032(3) 0.003(3) 0.080(5)
C35 0.094(6) -0.029(5) -0.055(5) 0.111(8) 0.002(5) 0.088(6)
C41 0.039(3) -0.010(2) -0.005(2) 0.038(3) -0.016(3) 0.053(3)
C42 0.052(4) -0.023(4) -0.001(3) 0.091(6) -0.017(4) 0.063(4)
C43 0.053(4) -0.041(5) 0.021(5) 0.131(9) -0.049(7) 0.119(8)
C44 0.045(4) -0.010(4) -0.019(5) 0.097(7) -0.038(6) 0.131(8)
C45 0.048(4) -0.003(4) -0.034(4) 0.106(7) -0.038(6) 0.113(7)
C46 0.044(3) -0.004(3) -0.022(3) 0.062(4) -0.016(4) 0.072(4)

loop_
_atom_site_label
_atom_site_occupancy
_atom_site_fract_x
_atom_site_fract_y
_atom_site_fract_z
_atom_site_U_iso_or_equiv
_atom_site_thermal_displace_type
_atom_site_calc_flag
_atom_site_refinement_flags
_atom_site_disorder_group
_atom_site_type_symbol
Au 1 0.04946(2) 0.45143(2) 0.267418(13) 0.03656(7) Uani d . . Au
Mn1 1 -0.19199(9) 0.78257(7) 0.24680(6) 0.0441(2) Uani d . . Mn
Mn2 1 0.08946(10) 0.73029(7) 0.12541(5) 0.0469(2) Uani d . . Mn
P1 1 0.02737(14) 0.63959(11) 0.26138(8) 0.0354(3) Uani d . . P
P2 1 0.08104(15) 0.26892(11) 0.25104(9) 0.0375(3) Uani d . . P
C1 1 -0.2966(6) 0.7480(6) 0.3491(4) 0.054(2) Uani d . . C
O1 1 -0.3633(6) 0.7271(5) 0.4145(3) 0.083(2) Uani d . . O
C2 1 -0.2636(7) 0.6859(6) 0.2110(4) 0.058(2) Uani d . . C
O2 1 -0.3155(6) 0.6300(5) 0.1923(4) 0.089(2) Uani d . . O
C3 1 -0.3358(8) 0.9024(7) 0.2093(5) 0.071(2) Uani d . . C
O3 1 -0.4252(7) 0.9783(6) 0.1871(5) 0.123(3) Uani d . . O
C4 1 -0.1321(7) 0.8777(5) 0.2885(4) 0.057(2) Uani d . . C
O4 1 -0.1015(6) 0.9380(5) 0.3167(4) 0.095(2) Uani d . . O
C5 1 0.1706(8) 0.8153(6) 0.1648(4) 0.060(2) Uani d . . C
O5 1 0.2283(7) 0.8654(5) 0.1866(4) 0.093(2) Uani d . . O
C6 1 0.0181(8) 0.6383(6) 0.0845(4) 0.058(2) Uani d . . C
O6 1 -0.0160(7) 0.5803(5) 0.0567(3) 0.086(2) Uani d . . O
C7 1 0.2695(8) 0.6299(6) 0.1062(4) 0.061(2) Uani d . . C
O7 1 0.3821(6) 0.5626(5) 0.0958(4) 0.093(2) Uani d . . O
C8 1 0.0954(9) 0.8259(6) 0.0254(4) 0.067(2) Uani d . . C
O8 1 0.1018(8) 0.8853(5) -0.0368(3) 0.099(2) Uani d . . O
C11 1 0.1293(5) 0.6532(5) 0.3374(3) 0.037(1) Uani d . . C
H11 1 0.1254(5) 0.7307(5) 0.3307(3) 0.045 Uiso d R . H
C12 1 0.2937(6) 0.5858(6) 0.3202(4) 0.056(2) Uani d . . C
H12A 1 0.3400(6) 0.6106(6) 0.2643(4) 0.067 Uiso d R . H
H12B 1 0.3003(6) 0.5080(6) 0.3249(4) 0.067 Uiso d R . H
C13 1 0.3755(7) 0.5981(7) 0.3827(5) 0.073(2) Uani d . . C
H13A 1 0.3731(7) 0.6754(7) 0.3759(5) 0.087 Uiso d R . H
H13B 1 0.4779(7) 0.5544(7) 0.3715(5) 0.087 Uiso d R . H
C14 1 0.3026(8) 0.5636(8) 0.4722(5) 0.081(2) Uani d . . C
H14A 1 0.3545(8) 0.5730(8) 0.5105(5) 0.097 Uiso d R . H
H14B 1 0.3080(8) 0.4856(8) 0.4798(5) 0.097 Uiso d R . H
C15 1 0.1405(7) 0.6294(7) 0.4894(4) 0.067(2) Uani d . . C
H15A 1 0.1356(7) 0.7069(7) 0.4842(4) 0.080 Uiso d R . H
H15B 1 0.0937(7) 0.6054(7) 0.5454(4) 0.080 Uiso d R . H
C16 1 0.0579(7) 0.6181(6) 0.4263(4) 0.054(2) Uani d . . C
H16A 1 0.0579(7) 0.5413(6) 0.4339(4) 0.065 Uiso d R . H
H16B 1 -0.0437(7) 0.6634(6) 0.4370(4) 0.065 Uiso d R . H
C21 1 0.1973(7) 0.2465(6) 0.1476(5) 0.066(2) Uani d . . C
H21 1 0.1393(7) 0.3024(6) 0.1108(5) 0.079 Uiso d R . H
C22 1 0.3333(10) 0.2796(9) 0.1266(6) 0.100(3) Uani d . . C
H22A 1 0.4000(10) 0.2289(9) 0.1612(6) 0.120 Uiso d R . H
H22B 1 0.3107(10) 0.3536(9) 0.1395(6) 0.120 Uiso d R . H
C23 1 0.4120(10) 0.2754(8) 0.0358(5) 0.094(3) Uani d . . C
H23A 1 0.5092(10) 0.2850(8) 0.0276(5) 0.113 Uiso d R . H
H23B 1 0.3550(10) 0.3378(8) 0.0025(5) 0.113 Uiso d R . H
C24 1 0.4285(12) 0.1709(10) 0.0056(6) 0.117(4) Uani d . . C
H24A 1 0.5056(12) 0.1118(10) 0.0285(6) 0.140 Uiso d R . H
H24B 1 0.4598(12) 0.1812(10) -0.0541(6) 0.140 Uiso d R . H
C25 1 0.2967(10) 0.1373(9) 0.0266(6) 0.107(3) Uani d . . C
H25A 1 0.3221(10) 0.0621(9) 0.0152(6) 0.129 Uiso d R . H
H25B 1 0.2301(10) 0.1846(9) -0.0093(6) 0.129 Uiso d R . H
C26 1 0.2108(7) 0.1386(5) 0.1173(4) 0.056(2) Uani d . . C
H26A 1 0.1128(7) 0.1321(5) 0.1225(4) 0.067 Uiso d R . H
H26B 1 0.2626(7) 0.0760(5) 0.1528(4) 0.067 Uiso d R . H
C311 0.50 0.1376(13) 0.1679(9) 0.3477(8) 0.042(3) Uiso d PDU 1 C
H31A 0.50 0.0531(13) 0.1843(9) 0.3943(8) 0.050 Uiso calc PR 1 H
C32 1 0.1666(9) 0.0455(5) 0.3384(5) 0.072(2) Uani d D . C
H32A 0.50 0.2482(9) 0.0255(5) 0.2919(5) 0.086 Uiso calc PR 1 H
H32B 0.50 0.0785(9) 0.0344(5) 0.3283(5) 0.086 Uiso calc PR 1 H
H32C 0.50 0.1758(9) 0.0192(5) 0.2869(5) 0.086 Uiso calc PR 2 H
H32D 0.50 0.0643(9) 0.0550(5) 0.3681(5) 0.086 Uiso calc PR 2 H
C331 0.50 0.2074(19) -0.0294(15) 0.4229(11) 0.081(5) Uiso d PDU 1 C
H33A 0.50 0.1220(19) -0.0126(15) 0.4681(11) 0.097 Uiso calc PR 1 H
H33B 0.50 0.2308(19) -0.1079(15) 0.4184(11) 0.097 Uiso calc PR 1 H
C341 0.50 0.3417(18) -0.0081(13) 0.4434(11) 0.076(4) Uiso d PDU 1 C
H34A 0.50 0.3634(18) -0.0538(13) 0.4959(11) 0.091 Uiso calc PR 1 H
H34B 0.50 0.4290(18) -0.0281(13) 0.3999(11) 0.091 Uiso calc PR 1 H
C35 1 0.3055(10) 0.1087(8) 0.4493(5) 0.093(3) Uani d D . C
H35A 0.50 0.3888(10) 0.1215(8) 0.4638(5) 0.112 Uiso calc PR 1 H
H35B 0.50 0.2204(10) 0.1260(8) 0.4946(5) 0.112 Uiso calc PR 1 H
H35C 0.50 0.2895(10) 0.1354(8) 0.5016(5) 0.112 Uiso calc PR 2 H
H35D 0.50 0.4090(10) 0.0996(8) 0.4221(5) 0.112 Uiso calc PR 2 H
C361 0.50 0.2689(13) 0.1911(10) 0.3690(7) 0.044(3) Uiso d PDU 1 C
H36A 0.50 0.2421(13) 0.2680(10) 0.3784(7) 0.052 Uiso calc PR 1 H
H36B 0.50 0.3546(13) 0.1791(10) 0.3235(7) 0.052 Uiso calc PR 1 H
C312 0.50 0.1940(14) 0.1566(10) 0.3165(8) 0.043(3) Uiso d PDU 2 C
H31B 0.50 0.2951(14) 0.1428(10) 0.2827(8) 0.052 Uiso calc PR 2 H
C332 0.50 0.2655(17) -0.0451(12) 0.3904(9) 0.066(4) Uiso d PDU 2 C
H33C 0.50 0.2283(17) -0.1104(12) 0.4069(9) 0.079 Uiso calc PR 2 H
H33D 0.50 0.3653(17) -0.0670(12) 0.3572(9) 0.079 Uiso calc PR 2 H
C342 0.50 0.2713(22) -0.0060(14) 0.4672(10) 0.079(5) Uiso d PDU 2 C
H34C 0.50 0.3471(22) -0.0620(14) 0.4943(10) 0.095 Uiso calc PR 2 H
H34D 0.50 0.1763(22) -0.0002(14) 0.5057(10) 0.095 Uiso calc PR 2 H
C362 0.50 0.2062(16) 0.1938(11) 0.3941(8) 0.057(3) Uiso d PDU 2 C
H36D 0.50 0.2423(16) 0.2596(11) 0.3761(8) 0.069 Uiso calc PR 2 H
H36C 0.50 0.1068(16) 0.2164(11) 0.4276(8) 0.069 Uiso calc PR 2 H
C41 1 -0.0968(6) 0.2460(5) 0.2518(4) 0.0431(13) Uani d . . C
H41 1 -0.0793(6) 0.1691(5) 0.2468(4) 0.052 Uiso d R . H
C42 1 -0.2083(7) 0.2709(7) 0.3327(4) 0.069(2) Uani d . . C
H42A 1 -0.2193(7) 0.3454(7) 0.3409(4) 0.083 Uiso d R . H
H42B 1 -0.1701(7) 0.2190(7) 0.3785(4) 0.083 Uiso d R . H
C43 1 -0.3615(8) 0.2585(9) 0.3308(6) 0.100(3) Uani d . . C
H43A 1 -0.4303(8) 0.2760(9) 0.3817(6) 0.120 Uiso d R . H
H43B 1 -0.3509(8) 0.1823(9) 0.3268(6) 0.120 Uiso d R . H
C44 1 -0.4228(8) 0.3331(8) 0.2584(6) 0.090(3) Uani d . . C
H44A 1 -0.4361(8) 0.4096(8) 0.2627(6) 0.107 Uiso d R . H
H44B 1 -0.5182(8) 0.3250(8) 0.2589(6) 0.107 Uiso d R . H
C45 1 -0.3155(7) 0.3080(8) 0.1777(6) 0.086(3) Uani d . . C
H45A 1 -0.3556(7) 0.3563(8) 0.1311(6) 0.104 Uiso d R . H
H45B 1 -0.3035(7) 0.2319(8) 0.1729(6) 0.104 Uiso d R . H
C46 1 -0.1633(6) 0.3202(6) 0.1768(4) 0.059(2) Uani d . . C
H46A 1 -0.0959(6) 0.3015(6) 0.1257(4) 0.071 Uiso d R . H
H46B 1 -0.1748(6) 0.3971(6) 0.1793(4) 0.071 Uiso d R . H
H1 1 -0.099(7) 0.829(6) 0.152(4) 0.080 Uiso d . . H

loop_
_atom_type_symbol
_atom_type_description
_atom_type_scat_source
_atom_type_scat_dispersion_real
_atom_type_scat_dispersion_imag
C C 'International Tables Vol C Tables 4.2.6.8 and 6.1.1.4' 0.0033 0.001
H H 'International Tables Vol C Tables 4.2.6.8 and 6.1.1.4' 0.0000 0.000
O O 'International Tables Vol C Tables 4.2.6.8 and 6.1.1.4' 0.0106 0.006
P P 'International Tables Vol C Tables 4.2.6.8 and 6.1.1.4' 0.1023 0.094
Mn Mn 'International Tables Vol C Tables 4.2.6.8 and 6.1.1.4' 0.3368 0.7
Au Au 'International Tables Vol C Tables 4.2.6.8 and 6.1.1.4' -2.0133 8.

loop_
_geom_angle_atom_site_label_1
_geom_angle_atom_site_label_2
_geom_angle_atom_site_label_3
_geom_angle
_geom_angle_publ_flag
P2 Au P1 171.12(5) y
C1 Mn1 C3 97.7(3) n
C1 Mn1 C4 88.8(3) n
C3 Mn1 C4 88.7(3) n
C1 Mn1 C2 87.4(3) n
C3 Mn1 C2 90.6(3) n
C4 Mn1 C2 176.0(3) n
C1 Mn1 P1 96.8(2) n
C3 Mn1 P1 165.5(3) n
C4 Mn1 P1 91.6(2) n
C2 Mn1 P1 90.0(2) n
C1 Mn1 Mn2 147.9(2) n
C3 Mn1 Mn2 114.4(3) n
C4 Mn1 Mn2 92.0(2) n
C2 Mn1 Mn2 91.9(2) n
P1 Mn1 Mn2 51.08(4) y
C7 Mn2 C8 100.7(3) n
C7 Mn2 C5 89.8(3) n
C8 Mn2 C5 89.4(3) n
C7 Mn2 C6 86.9(3) n
C8 Mn2 C6 91.2(3) n
C5 Mn2 C6 176.7(3) n
C7 Mn2 P1 93.0(2) n
C8 Mn2 P1 166.4(2) n
C5 Mn2 P1 89.8(2) n
C6 Mn2 P1 90.4(2) n
C7 Mn2 Mn1 143.8(2) n
C8 Mn2 Mn1 115.4(2) n
C5 Mn2 Mn1 93.3(2) n
C6 Mn2 Mn1 89.3(2) n
P1 Mn2 Mn1 51.06(4) y
Mn1 H1 Mn2 111(4) y
C11 P1 Au 109.3(2) y
C11 P1 Mn1 115.3(2) y
Au P1 Mn1 123.23(6) y
C11 P1 Mn2 115.0(2) y
Au P1 Mn2 112.89(6) y
Mn1 P1 Mn2 77.86(5) y
C312 P2 C41 113.0(4) n
C312 P2 C21 99.7(5) n
C41 P2 C21 106.1(3) n
C41 P2 C311 101.6(4) n
C21 P2 C311 119.4(5) n
C312 P2 Au 116.9(3) n
C41 P2 Au 111.5(2) n
C21 P2 Au 108.2(2) n
C311 P2 Au 109.7(3) n
O1 C1 Mn1 179.2(6) n
O2 C2 Mn1 175.6(6) n
O3 C3 Mn1 178.6(7) n
O4 C4 Mn1 176.8(6) n
O5 C5 Mn2 176.2(7) n
O6 C6 Mn2 175.4(7) n
O7 C7 Mn2 177.3(6) n
O8 C8 Mn2 178.7(8) n
C16 C11 C12 109.9(5) n
C16 C11 P1 111.7(3) n
C12 C11 P1 111.7(4) n
C13 C12 C11 111.0(5) n
C14 C13 C12 111.8(6) n
C15 C14 C13 110.6(6) n
C14 C15 C16 111.3(6) n
C11 C16 C15 112.1(5) n
C22 C21 C26 114.7(6) n
C22 C21 P2 116.1(5) n
C26 C21 P2 117.1(5) n
C21 C22 C23 113.3(7) n
C24 C23 C22 114.6(8) n
C25 C24 C23 113.8(8) n
C24 C25 C26 116.7(7) n
C21 C26 C25 111.3(6) n
C32 C311 C361 113.6(9) n
C32 C311 P2 111.8(7) n
C361 C311 P2 109.9(8) n
C312 C32 C332 117.3(9) n
C311 C32 C331 107.1(9) n
C341 C331 C32 111.5(12) n
C35 C341 C331 108.5(13) n
C341 C35 C361 115.1(10) n
C362 C35 C342 110.5(10) n
C311 C361 C35 107.1(9) n
C32 C312 C362 110.3(10) n
C32 C312 P2 119.3(7) n
C362 C312 P2 112.9(9) n
C342 C332 C32 111.3(12) n
C332 C342 C35 113.9(13) n
C35 C362 C312 116.8(10) n
C42 C41 C46 109.5(5) n
C42 C41 P2 111.2(4) n
C46 C41 P2 110.5(4) n
C41 C42 C43 111.0(6) n
C44 C43 C42 111.5(7) n
C43 C44 C45 110.4(7) n
C44 C45 C46 111.3(6) n
C45 C46 C41 112.1(6) n

loop_
_geom_bond_atom_site_label_1
_geom_bond_atom_site_label_2
_geom_bond_distance
_geom_bond_publ_flag
Au P2 2.3197(14) y
Au P1 2.3217(14) y
Mn1 C1 1.794(7) n
Mn1 C3 1.817(7) n
Mn1 C4 1.831(7) n
Mn1 C2 1.863(7) n
Mn1 P1 2.334(2) y
Mn1 Mn2 2.9332(13) y
Mn1 H1 1.69(8) y
Mn2 C7 1.797(7) n
Mn2 C8 1.836(7) n
Mn2 C5 1.838(7) n
Mn2 C6 1.861(7) n
Mn2 P1 2.334(2) y
Mn2 H1 1.86(10) y
P1 C11 1.868(5) n
P2 C312 1.827(12) n
P2 C41 1.835(5) n
P2 C21 1.837(7) n
P2 C311 1.907(12) n
C1 O1 1.143(8) n
C2 O2 1.130(7) n
C3 O3 1.133(8) n
C4 O4 1.136(7) n
C5 O5 1.140(8) n
C6 O6 1.127(7) n
C7 O7 1.149(8) n
C8 O8 1.142(8) n
C11 C16 1.507(8) n
C11 C12 1.531(7) n
C12 C13 1.527(8) n
C13 C14 1.517(11) n
C14 C15 1.508(10) n
C15 C16 1.535(8) n
C21 C22 1.447(9) n
C21 C26 1.528(8) n
C22 C23 1.522(11) n
C23 C24 1.480(13) n
C24 C25 1.412(13) n
C25 C26 1.536(10) n
C311 C32 1.532(12) n
C311 C361 1.536(14) n
C32 C312 1.474(12) n
C32 C332 1.505(14) n
C32 C331 1.58(2) n
C331 C341 1.54(2) n
C341 C35 1.44(2) n
C35 C362 1.511(14) n
C35 C361 1.551(13) n
C35 C342 1.55(2) n
C312 C362 1.525(15) n
C332 C342 1.50(2) n
C41 C42 1.526(8) n
C41 C46 1.540(8) n
C42 C43 1.551(10) n
C43 C44 1.486(13) n
C44 C45 1.509(11) n
C45 C46 1.527(9) n
